data_2009060
loop_
_publ_author_name
'Fl\"orke, Ulrich'

_publ_section_title
;
 Di-\m-chloro-bis[tricarbonyl(dicyclohexylphosphine)rhenium]
;
_journal_issue 10
_journal_name_full 'Acta Crystallographica Section C'
_journal_page_first IUC9900119
_journal_paper_doi 10.1107/S0108270199098777
_journal_volume 55
_journal_year 1999
_chemical_formula_iupac '[Re2 Cl2 (C12 H23 P1)2 (C1 O1)6]'
_chemical_formula_moiety 'C30 H46 Cl2 O6 P2 Re2'
_chemical_formula_sum 'C30 H46 Cl2 O6 P2 Re2'
_chemical_formula_weight 1007.91
_chemical_name_systematic
;
bis[\m-chloro-tricarbonyl(dicyclohexylphosphine)rhenium]
;
_space_group_IT_number 14
_symmetry_cell_setting monoclinic
_symmetry_space_group_name_Hall '-P 2yn'
_symmetry_space_group_name_H-M 'P 1 21/n 1'
_audit_creation_method SHELXL97
_cell_angle_alpha 90
_cell_angle_beta 118.35(2)
_cell_angle_gamma 90
_cell_formula_units_Z 2
_cell_length_a 10.112(2)
_cell_length_b 19.144(7)
_cell_length_c 10.511(3)
_cell_measurement_reflns_used 25
_cell_measurement_temperature 293(2)
_cell_measurement_theta_max 18
_cell_measurement_theta_min 10
_cell_volume 1790.7(10)
_computing_cell_refinement XSCANS
_computing_data_collection 'XSCANS (Siemens, 1994)'
_computing_data_reduction XSCANS
_computing_molecular_graphics SHELXTL
_computing_publication_material SHELXTL
_computing_structure_refinement SHELXTL
_computing_structure_solution 'SHELXTL (Sheldrick, 1995)'
_diffrn_ambient_temperature 293(2)
_diffrn_measured_fraction_theta_full 0.997
_diffrn_measured_fraction_theta_max 0.997
_diffrn_measurement_device 'Bruker P4'
_diffrn_measurement_method \w
_diffrn_radiation_monochromator graphite
_diffrn_radiation_source 'fine-focus sealed tube'
_diffrn_radiation_type MoK\a
_diffrn_radiation_wavelength 0.71073
_diffrn_reflns_av_R_equivalents 0.021
_diffrn_reflns_av_sigmaI/netI 0.0286
_diffrn_reflns_limit_h_max 11
_diffrn_reflns_limit_h_min -13
_diffrn_reflns_limit_k_max 24
_diffrn_reflns_limit_k_min 0
_diffrn_reflns_limit_l_max 13
_diffrn_reflns_limit_l_min 0
_diffrn_reflns_number 4340
_diffrn_reflns_theta_full 27.56
_diffrn_reflns_theta_max 27.56
_diffrn_reflns_theta_min 2.13
_diffrn_standards_decay_% 8
_diffrn_standards_interval_count 397
_diffrn_standards_number 3
_exptl_absorpt_coefficient_mu 7.030
_exptl_absorpt_correction_T_max 0.401
_exptl_absorpt_correction_T_min 0.097
_exptl_absorpt_correction_type '\y scan'
_exptl_absorpt_process_details '(XPREP; Bruker, 1997)'
_exptl_crystal_colour colorless
_exptl_crystal_density_diffrn 1.869
_exptl_crystal_density_method 'not measured'
_exptl_crystal_description prism
_exptl_crystal_F_000 976
_exptl_crystal_size_max 0.55
_exptl_crystal_size_mid 0.30
_exptl_crystal_size_min 0.13
_refine_diff_density_max 0.423
_refine_diff_density_min -0.579
_refine_ls_extinction_coef 0.00291(16)
_refine_ls_extinction_method SHELXL
_refine_ls_goodness_of_fit_ref 1.042
_refine_ls_hydrogen_treatment mixed
_refine_ls_matrix_type full
_refine_ls_number_parameters 194
_refine_ls_number_reflns 4129
_refine_ls_number_restraints 132
_refine_ls_restrained_S_all 1.037
_refine_ls_R_factor_all 0.044
_refine_ls_R_factor_gt 0.025
_refine_ls_shift/su_max 0.001
_refine_ls_shift/su_mean 0.000
_refine_ls_structure_factor_coef Fsqd
_refine_ls_weighting_details 'calc w = 1/[\s^2^(Fo^2^)+(0.0272P)^2^] where P = (Fo^2^+2Fc^2^)/3'
_refine_ls_weighting_scheme calc
_refine_ls_wR_factor_ref 0.054
_reflns_number_gt 3207
_reflns_number_total 4129
_reflns_threshold_expression I>2\s(I)
_cod_data_source_file qa0171.cif
_cod_data_source_block 1
_cod_original_cell_volume 1790.7(9)
_cod_original_sg_symbol_H-M 'P 21/n'
_cod_database_code 2009060

loop_
_symmetry_equiv_pos_as_xyz
'x, y, z'
'-x+1/2, y+1/2, -z+1/2'
'-x, -y, -z'
'x-1/2, -y-1/2, z-1/2'

loop_
_atom_site_label
_atom_site_fract_x
_atom_site_fract_y
_atom_site_fract_z
_atom_site_U_iso_or_equiv
_atom_site_adp_type
_atom_site_calc_flag
_atom_site_refinement_flags
_atom_site_occupancy
_atom_site_disorder_assembly
_atom_site_disorder_group
_atom_site_type_symbol
Re1 .515890(17) .101630(8) .987662(17) .03473(7) Uani d . 1 . . Re
P1 .49173(12) .08010(6) .74463(12) .0360(2) Uani d . 1 . . P
Cl1 .32090(11) .00666(5) .93382(12) .0428(2) Uani d . 1 . . Cl
C1 .6725(5) .1678(2) 1.0387(4) .0438(10) Uani d . 1 . . C
O1 .7657(4) .20947(18) 1.0731(4) .0665(9) Uani d . 1 . . O
C2 .3793(5) .1782(2) .9150(5) .0441(10) Uani d . 1 . . C
O2 .2992(4) .22470(18) .8718(4) .0706(10) Uani d . 1 . . O
C3 .5376(6) .1162(2) 1.1806(5) .0516(11) Uani d . 1 . . C
O3 .5506(5) .1292(2) 1.2909(4) .0857(13) Uani d . 1 . . O
C11 .3164(4) .1075(2) .5849(4) .0440(10) Uani d D 1 . . C
H11 .3148 .1587 .5853 .053 Uiso calc R 1 . . H
C12 .3109(6) .0854(3) .4436(5) .0629(14) Uani d D 1 . . C
H12A .3177 .0349 .4413 .076 Uiso calc R 1 . . H
H12B .3964 .1050 .4380 .076 Uiso calc R 1 . . H
C13 .1664(6) .1097(3) .3142(5) .0809(18) Uani d D 1 . . C
H13A .1656 .1604 .3101 .097 Uiso calc R 1 . . H
H13B .1631 .0922 .2262 .097 Uiso calc R 1 . . H
C14 .0284(6) .0845(3) .3229(6) .086(2) Uani d D 1 . . C
H14A -.0614 .1029 .2417 .103 Uiso calc R 1 . . H
H14B .0236 .0339 .3175 .103 Uiso calc R 1 . . H
C15 .0345(5) .1081(3) .4610(6) .0777(17) Uani d D 1 . . C
H15A -.0525 .0902 .4664 .093 Uiso calc R 1 . . H
H15B .0307 .1587 .4622 .093 Uiso calc R 1 . . H
C16 .1769(5) .0829(3) .5920(5) .0575(13) Uani d D 1 . . C
H16A .1792 .1006 .6795 .069 Uiso calc R 1 . . H
H16B .1766 .0323 .5958 .069 Uiso calc R 1 . . H
C21 .6452(4) .1111(2) .7104(5) .0451(10) Uani d D 1 . . C
H21 .6276 .0911 .6179 .054 Uiso calc R 1 . . H
C22 .6421(5) .1907(2) .6943(5) .0538(11) Uani d D 1 . . C
H22A .5461 .2049 .6152 .065 Uiso calc R 1 . . H
H22B .6529 .2124 .7821 .065 Uiso calc R 1 . . H
C23 .7689(5) .2154(3) .6649(6) .0715(15) Uani d D 1 . . C
H23A .7521 .1974 .5722 .086 Uiso calc R 1 . . H
H23B .7677 .2660 .6598 .086 Uiso calc R 1 . . H
C24 .9192(6) .1916(3) .7799(7) .092(2) Uani d D 1 . . C
H24A .9401 .2129 .8713 .110 Uiso calc R 1 . . H
H24B .9962 .2067 .7558 .110 Uiso calc R 1 . . H
C25 .9241(6) .1122(3) .7949(8) .090(2) Uani d D 1 . . C
H25A 1.0209 .0983 .8732 .108 Uiso calc R 1 . . H
H25B .9133 .0912 .7065 .108 Uiso calc R 1 . . H
C26 .7985(5) .0849(3) .8255(6) .0618(14) Uani d D 1 . . C
H26A .7993 .0343 .8260 .074 Uiso calc R 1 . . H
H26B .8165 .1008 .9200 .074 Uiso calc R 1 . . H
H1 .493(6) .011(2) .723(5) .080 Uiso d . 1 . . H

loop_
_atom_site_aniso_label
_atom_site_aniso_U_11
_atom_site_aniso_U_22
_atom_site_aniso_U_33
_atom_site_aniso_U_12
_atom_site_aniso_U_13
_atom_site_aniso_U_23
Re1 .04013(9) .03005(9) .03891(9) -.00345(8) .02277(7) -.00153(8)
P1 .0403(5) .0317(5) .0414(6) -.0015(4) .0238(5) -.0010(4)
Cl1 .0359(5) .0381(6) .0539(6) -.0025(4) .0209(5) .0068(5)
C1 .052(2) .040(2) .045(2) -.005(2) .027(2) -.003(2)
O1 .069(2) .051(2) .078(2) -.0241(18) .0329(19) -.0113(18)
C2 .055(3) .035(2) .049(2) .001(2) .031(2) -.0033(19)
O2 .077(2) .053(2) .088(3) .0189(19) .045(2) .0055(19)
C3 .073(3) .037(3) .058(3) -.009(2) .042(3) -.001(2)
O3 .145(4) .074(3) .059(2) -.014(3) .065(3) -.013(2)
C11 .045(2) .038(2) .044(2) .0002(19) .017(2) .002(2)
C12 .071(3) .071(4) .042(3) -.004(3) .023(3) -.001(2)
C13 .104(5) .071(4) .042(3) -.005(3) .014(3) .006(3)
C14 .076(4) .070(4) .061(4) .002(3) -.008(3) .008(3)
C15 .046(3) .072(4) .091(4) .003(3) .013(3) .010(3)
C16 .046(2) .060(3) .059(3) -.006(2) .019(2) .005(2)
C21 .047(2) .052(3) .052(2) -.004(2) .036(2) -.004(2)
C22 .062(3) .050(3) .066(3) -.009(2) .044(3) .001(2)
C23 .078(4) .068(4) .097(4) -.023(3) .064(3) -.004(3)
C24 .072(4) .089(5) .140(6) -.027(4) .071(4) -.010(4)
C25 .060(3) .104(5) .128(6) .000(3) .062(4) -.007(4)
C26 .051(3) .067(3) .082(4) .005(2) .044(3) -.005(3)

loop_
_atom_type_symbol
_atom_type_description
_atom_type_scat_dispersion_real
_atom_type_scat_dispersion_imag
_atom_type_scat_source
C C 0.0033 0.0016 'International Tables Vol C Tables 4.2.6.8 and 6.1.1.4'
H H 0.0000 0.0000 'International Tables Vol C Tables 4.2.6.8 and 6.1.1.4'
O O 0.0106 0.0060 'International Tables Vol C Tables 4.2.6.8 and 6.1.1.4'
P P 0.1023 0.0942 'International Tables Vol C Tables 4.2.6.8 and 6.1.1.4'
Re Re -1.0185 7.2310 'International Tables Vol C Tables 4.2.6.8 and 6.1.1.4'
Cl Cl 0.1484 0.1585 'International Tables Vol C Tables 4.2.6.8 and 6.1.1.4'

loop_
_geom_angle_atom_site_label_1
_geom_angle_atom_site_label_2
_geom_angle_atom_site_label_3
_geom_angle_site_symmetry_1
_geom_angle_site_symmetry_3
_geom_angle
C1 Re1 C2 . . 87.06(19)
C1 Re1 C3 . . 86.79(18)
C2 Re1 C3 . . 90.51(18)
C1 Re1 P1 . . 93.60(12)
C2 Re1 P1 . . 90.95(13)
C3 Re1 P1 . . 178.51(13)
C1 Re1 Cl1 . 3_657 97.30(13)
C2 Re1 Cl1 . 3_657 174.81(13)
C3 Re1 Cl1 . 3_657 92.54(14)
P1 Re1 Cl1 . 3_657 85.98(4)
C1 Re1 Cl1 . . 175.56(13)
C2 Re1 Cl1 . . 97.06(13)
C3 Re1 Cl1 . . 91.50(13)
P1 Re1 Cl1 . . 88.01(4)
Cl1 Re1 Cl1 3_657 . 78.67(4)
C11 P1 C21 . . 105.31(19)
C11 P1 Re1 . . 118.13(14)
C21 P1 Re1 . . 117.73(14)
Re1 Cl1 Re1 3_657 . 101.33(4)
O1 C1 Re1 . . 177.2(4)
O2 C2 Re1 . . 179.0(4)
O3 C3 Re1 . . 175.5(4)
C12 C11 C16 . . 110.9(4)
C12 C11 P1 . . 112.5(3)
C16 C11 P1 . . 112.3(3)
C11 C12 C13 . . 111.2(4)
C14 C13 C12 . . 111.6(4)
C15 C14 C13 . . 110.3(5)
C14 C15 C16 . . 111.6(5)
C11 C16 C15 . . 111.0(4)
C26 C21 C22 . . 111.9(4)
C26 C21 P1 . . 111.8(3)
C22 C21 P1 . . 111.4(3)
C23 C22 C21 . . 110.8(4)
C24 C23 C22 . . 111.8(4)
C23 C24 C25 . . 110.9(5)
C24 C25 C26 . . 111.7(4)
C21 C26 C25 . . 110.6(4)

loop_
_geom_bond_atom_site_label_1
_geom_bond_atom_site_label_2
_geom_bond_site_symmetry_2
_geom_bond_distance
_geom_bond_publ_flag
Re1 C1 . 1.895(4) ?
Re1 C2 . 1.907(4) ?
Re1 C3 . 1.954(5) ?
Re1 P1 . 2.4824(13) ?
Re1 Cl1 3_657 2.5316(12) ?
Re1 Cl1 . 2.5404(11) ?
P1 C11 . 1.847(4) ?
P1 C21 . 1.849(4) ?
Cl1 Re1 3_657 2.5317(12) ?
C1 O1 . 1.154(5) ?
C2 O2 . 1.143(5) ?
C3 O3 . 1.130(5) ?
C11 C12 . 1.519(6) ?
C11 C16 . 1.522(5) ?
C12 C13 . 1.521(6) ?
C13 C14 . 1.520(7) ?
C14 C15 . 1.493(7) ?
C15 C16 . 1.523(6) ?
C21 C26 . 1.528(6) ?
C21 C22 . 1.533(5) ?
C22 C23 . 1.530(5) ?
C23 C24 . 1.494(7) ?
C24 C25 . 1.527(7) ?
C25 C26 . 1.541(6) ?
